data_7252018
loop_
_publ_author_name
'Khotchasanthong, Kenika'
'Sricharoen, Chombongkot'
'Jearanaiwiwat, Pacharapon'
'Chinchan, Kunlanit'
'Laksee, Sakchai'
'Rungtaweevoranit, Bunyarat'
'Sukwattanasinitt, Mongkol'
'Chainok, Kittipong'

_publ_section_title
;
 Topological isomers in lanthanide--chloranilate coordination polymers:
 synthesis, structure and CO2 adsorption properties
;
_journal_issue 30
_journal_name_full 'RSC Advances'
_journal_page_first 27809
_journal_page_last 27817
_journal_paper_doi 10.1039/D6RA02049F
_journal_volume 16
_journal_year 2026
_chemical_formula_moiety 'C9 H6 Cl3 Nd O9, 6(H2 O)'
_chemical_formula_sum 'C9 H18 Cl3 Nd O15'
_chemical_formula_weight 616.82
_space_group_crystal_system triclinic
_space_group_IT_number 2
_space_group_name_Hall '-P 1'
_space_group_name_H-M_alt 'P -1'
_atom_sites_solution_hydrogens difmap
_audit_creation_date 2026-03-06
_audit_creation_method
;
Olex2 1.5
(compiled 2025.07.13 svn.rb7424aed for OlexSys, GUI svn.r7314)
;
_audit_update_record
;
2026-03-10 deposited with the CCDC.	2026-05-18 downloaded from the CCDC.
;
_cell_angle_alpha 89.059(2)
_cell_angle_beta 84.379(2)
_cell_angle_gamma 67.8480(10)
_cell_formula_units_Z 2
_cell_length_a 9.8881(4)
_cell_length_b 10.0028(4)
_cell_length_c 11.1361(4)
_cell_measurement_reflns_used 7916
_cell_measurement_temperature 296.00
_cell_measurement_theta_max 27.20
_cell_measurement_theta_min 2.47
_cell_volume 1015.00(7)
_computing_cell_refinement 'SAINT V8.40B (Bruker, 2023)'
_computing_data_collection 'APEX6 (Bruker, 2023)'
_computing_data_reduction 'SAINT V8.40B (Bruker, 2023)'
_computing_molecular_graphics 'Olex2 1.5 (Dolomanov et al., 2009)'
_computing_publication_material 'Olex2 1.5 (Dolomanov et al., 2009)'
_computing_structure_refinement 'SHELXL 2018/3 (Sheldrick, 2018)'
_computing_structure_solution 'SHELXT  (Sheldrick, 2018)'
_diffrn_ambient_temperature 296.00
_diffrn_detector 'Bruker PHOTON 200 area detector'
_diffrn_detector_area_resol_mean 7.39
_diffrn_detector_type 'PHOTON II area detector'
_diffrn_measured_fraction_theta_full 0.999
_diffrn_measured_fraction_theta_max 0.995
_diffrn_measurement_device 'four-circle KAPPA diffractometer'
_diffrn_measurement_device_type 'BRUKER D8 QUEST CMOS PHOTON II'
_diffrn_measurement_method '\w and \f scans'
_diffrn_radiation_collimation '0.5 mm'
_diffrn_radiation_monochromator graphite
_diffrn_radiation_probe x-ray
_diffrn_radiation_type MoK\a
_diffrn_radiation_wavelength 0.71073
_diffrn_radiation_xray_symbol K-L~3~
_diffrn_reflns_av_R_equivalents 0.0719
_diffrn_reflns_av_unetI/netI 0.0407
_diffrn_reflns_Laue_measured_fraction_full 0.999
_diffrn_reflns_Laue_measured_fraction_max 0.995
_diffrn_reflns_limit_h_max 12
_diffrn_reflns_limit_h_min -12
_diffrn_reflns_limit_k_max 13
_diffrn_reflns_limit_k_min -13
_diffrn_reflns_limit_l_max 14
_diffrn_reflns_limit_l_min -14
_diffrn_reflns_number 34013
_diffrn_reflns_point_group_measured_fraction_full 0.999
_diffrn_reflns_point_group_measured_fraction_max 0.995
_diffrn_reflns_theta_full 25.242
_diffrn_reflns_theta_max 27.609
_diffrn_reflns_theta_min 2.474
_diffrn_source 'sealed x-ray tube'
_diffrn_source_current 30.0
_diffrn_source_power 1.5
_diffrn_source_voltage 50.0
_diffrn_standards_number 0
_exptl_absorpt_coefficient_mu 3.022
_exptl_absorpt_correction_T_max 0.7456
_exptl_absorpt_correction_T_min 0.6732
_exptl_absorpt_correction_type multi-scan
_exptl_absorpt_process_details
;
SADABS-2016/2 (Bruker,2016/2) was used for absorption correction.
wR2(int) was 0.0765 before and 0.0687 after correction.
The Ratio of minimum to maximum transmission is 0.9029.
The \l/2 correction factor is Not present.
;
_exptl_crystal_colour brown
_exptl_crystal_colour_primary brown
_exptl_crystal_density_diffrn 2.018
_exptl_crystal_description hexagonal
_exptl_crystal_F_000 606
_exptl_crystal_size_max 0.28
_exptl_crystal_size_mid 0.19
_exptl_crystal_size_min 0.19
_refine_diff_density_max 1.018
_refine_diff_density_min -0.776
_refine_diff_density_rms 0.122
_refine_ls_extinction_method none
_refine_ls_goodness_of_fit_ref 1.082
_refine_ls_hydrogen_treatment mixed
_refine_ls_matrix_type full
_refine_ls_number_parameters 334
_refine_ls_number_reflns 4689
_refine_ls_number_restraints 111
_refine_ls_restrained_S_all 1.082
_refine_ls_R_factor_all 0.0402
_refine_ls_R_factor_gt 0.0330
_refine_ls_shift/su_max 0.001
_refine_ls_shift/su_mean 0.000
_refine_ls_structure_factor_coef Fsqd
_refine_ls_weighting_details 'w=1/[\s^2^(Fo^2^)+(0.0354P)^2^+1.1132P] where P=(Fo^2^+2Fc^2^)/3'
_refine_ls_weighting_scheme calc
_refine_ls_wR_factor_gt 0.0748
_refine_ls_wR_factor_ref 0.0780
_reflns_Friedel_coverage 0.000
_reflns_number_gt 4202
_reflns_number_total 4689
_reflns_threshold_expression 'I > 2\s(I)'
_cod_data_source_file d6ra02049f2.cif
_cod_data_source_block 1nd
_cod_original_sg_symbol_H-M P-1
_cod_database_code 7252018
_shelx_shelxl_version_number 2019/3
_shelx_space_group_comment
;
The symmetry employed for this shelxl refinement is uniquely defined
by the following loop, which should always be used as a source of
symmetry information in preference to the above space-group names.
They are only intended as comments.
;
_shelx_estimated_absorpt_t_max 0.597
_shelx_estimated_absorpt_t_min 0.485
_olex2_refinement_description
;
1. Fixed Uiso
 At 1.5 times of:
  All O(H,H) groups
2. Restrained distances
 O8-H8A = O8-H8B
 0.85 with sigma of 0.02
 O7-H7A = O7-H7B
 0.85 with sigma of 0.02
 O9-H9A = O9-H9B
 0.85 with sigma of 0.02
 O10A-H10B = O10A-H10A
 0.85 with sigma of 0.02
 O10B-H10D = O10B-H10C
 0.85 with sigma of 0.02
 O11B-H11C = O11B-H11D
 0.85 with sigma of 0.02
 O11A-H11A = O11A-H11B
 0.85 with sigma of 0.02
 O12B-H12C = O12B-H12D
 0.85 with sigma of 0.02
 O12A-H12B = O12A-H12A
 0.85 with sigma of 0.02
 O13A-H13B = O13A-H13A
 0.85 with sigma of 0.02
 O13B-H13D = O13B-H13C
 0.85 with sigma of 0.02
 O14A-H14B = O14A-H14A
 0.85 with sigma of 0.02
 O14B-H14C = O14B-H14D
 0.85 with sigma of 0.02
 O15-H15A = O15-H15B
 0.85 with sigma of 0.02
 O16A-H16B = O16A-H16A
 0.85 with sigma of 0.02
 O16B-H16C = O16B-H16D
 0.85 with sigma of 0.02
 H8A-H8B
 1.34 with sigma of 0.04
 H7A-H7B
 1.34 with sigma of 0.04
 H9A-H9B
 1.34 with sigma of 0.04
 H10B-H10A
 1.34 with sigma of 0.04
 H10D-H10C
 1.34 with sigma of 0.04
 H11C-H11D
 1.34 with sigma of 0.04
 H11A-H11B
 1.34 with sigma of 0.04
 H12C-H12D
 1.34 with sigma of 0.04
 H12B-H12A
 1.34 with sigma of 0.04
 H13B-H13A
 1.34 with sigma of 0.04
 H13D-H13C
 1.34 with sigma of 0.04
 H14B-H14A
 1.34 with sigma of 0.04
 H14C-H14D
 1.34 with sigma of 0.04
 H15A-H15B
 1.34 with sigma of 0.04
 H16B-H16A
 1.34 with sigma of 0.04
 H16C-H16D
 1.34 with sigma of 0.04
 Nd1-H8A \\sim Nd1-H8B
 with sigma of 0.02
 Nd1-H7A \\sim Nd1-H7B
 with sigma of 0.02
 Nd1-H9A \\sim Nd1-H9B
 with sigma of 0.02
3. Uiso/Uaniso restraints and constraints
Uanis(O10A) \\sim Ueq, Uanis(O10B) \\sim Ueq: with sigma of 0.01 and sigma for
terminal atoms of 0.02
Uanis(O11A) \\sim Ueq, Uanis(O11B) \\sim Ueq: with sigma of 0.01 and sigma for
terminal atoms of 0.02
Uanis(O13B) \\sim Ueq, Uanis(O13A) \\sim Ueq: with sigma of 0.01 and sigma for
terminal atoms of 0.02
Uanis(O14A) \\sim Ueq, Uanis(O14B) \\sim Ueq: with sigma of 0.01 and sigma for
terminal atoms of 0.02
Uanis(O16B) \\sim Ueq, Uanis(O16A) \\sim Ueq: with sigma of 0.001 and sigma for
terminal atoms of 0.002
4. Others
 Fixed Sof: O10A(0.5) H10A(0.5) H10B(0.5) O10B(0.5) H10C(0.5) H10D(0.5)
 O11A(0.3) H11A(0.3) H11B(0.3) O11B(0.7) H11C(0.7) H11D(0.7) O12A(0.25)
 H12A(0.25) H12B(0.25) O12B(0.25) H12C(0.25) H12D(0.25) O13A(0.5) H13A(0.5)
 H13B(0.5) O13B(0.5) H13C(0.5) H13D(0.5) O14A(0.7) H14A(0.7) H14B(0.7)
 O14B(0.3) H14C(0.3) H14D(0.3) O15(0.5) H15A(0.5) H15B(0.5) O16A(0.5) H16A(0.5)
 H16B(0.5) O16B(0.5) H16C(0.5) H16D(0.5)
5.a Riding coordinates:
 O10A(H10A,H10B), O10B(H10C,H10D), O11A(H11A,H11B), O11B(H11C,H11D), O12A(H12A,
 H12B), O12B(H12C,H12D), O13A(H13A,H13B), O13B(H13C,H13D), O14A(H14A,H14B),
 O14B(H14C,H14D), O15(H15A,H15B), O16A(H16A,H16B), O16B(H16C,H16D)
;
_olex2_submission_special_instructions 'No special instructions were received'

loop_
_space_group_symop_operation_xyz
'x, y, z'
'-x, -y, -z'

loop_
_atom_site_label
_atom_site_type_symbol
_atom_site_fract_x
_atom_site_fract_y
_atom_site_fract_z
_atom_site_U_iso_or_equiv
_atom_site_adp_type
_atom_site_occupancy
_atom_site_site_symmetry_order
_atom_site_calc_flag
_atom_site_refinement_flags_posn
_atom_site_refinement_flags_adp
_atom_site_refinement_flags_occupancy
_atom_site_disorder_assembly
_atom_site_disorder_group
Nd1 Nd 0.29032(2) 0.72488(2) 0.34756(2) 0.02053(7) Uani 1 1 d D . . . .
Cl1 Cl 0.27067(14) 0.34617(15) 0.01594(11) 0.0422(3) Uani 1 1 d . . . . .
Cl2 Cl 0.64104(15) 0.75720(12) 0.68810(11) 0.0418(3) Uani 1 1 d . . . . .
Cl3 Cl 0.22104(14) 0.35771(15) 0.69671(12) 0.0455(3) Uani 1 1 d . . . . .
O1 O 0.2874(3) 0.5667(4) 0.1829(3) 0.0342(7) Uani 1 1 d . . . . .
O2 O 0.5317(3) 0.2966(3) -0.1683(3) 0.0306(7) Uani 1 1 d . . . . .
O3 O 0.4524(3) 0.7521(3) 0.4942(3) 0.0275(6) Uani 1 1 d . . . . .
O4 O 0.6636(4) 1.0466(3) 0.6601(3) 0.0329(7) Uani 1 1 d . . . . .
O5 O 0.2409(3) 0.5641(3) 0.5041(3) 0.0290(6) Uani 1 1 d . . . . .
O6 O -0.0484(3) 0.3056(3) 0.6477(3) 0.0307(7) Uani 1 1 d . . . . .
O7 O 0.5152(3) 0.4905(3) 0.3537(3) 0.0307(7) Uani 1 1 d D . . . .
H7A H 0.587(3) 0.496(4) 0.385(4) 0.046 Uiso 1 1 d D U . . .
H7B H 0.501(4) 0.419(3) 0.385(4) 0.046 Uiso 1 1 d D U . . .
O8 O 0.1344(5) 0.8990(4) 0.2117(4) 0.0524(10) Uani 1 1 d D . . . .
H8A H 0.085(6) 0.877(4) 0.165(5) 0.079 Uiso 1 1 d D U . . .
H8B H 0.109(7) 0.987(2) 0.218(5) 0.079 Uiso 1 1 d D U . . .
O9 O 0.1279(4) 0.8827(4) 0.5203(3) 0.0471(9) Uani 1 1 d D . . . .
H9A H 0.135(5) 0.857(5) 0.592(2) 0.071 Uiso 1 1 d D U . . .
H9B H 0.042(3) 0.936(6) 0.514(4) 0.071 Uiso 1 1 d D U . . .
O10A O -0.047(2) 0.806(2) 0.0985(15) 0.081(4) Uani 0.5 1 d D U P A 1
H10A H -0.003799 0.760161 0.033911 0.121 Uiso 0.5 1 d DR U P A 1
H10B H -0.116051 0.879665 0.075486 0.121 Uiso 0.5 1 d DR U P A 1
O10B O -0.005(4) 0.763(4) 0.072(3) 0.202(16) Uani 0.5 1 d D U P B 2
H10C H -0.086244 0.824067 0.053470 0.303 Uiso 0.5 1 d DR U P B 2
H10D H 0.045726 0.734815 0.004913 0.303 Uiso 0.5 1 d DR U P B 2
O11A O -0.061(4) 0.808(3) 0.824(3) 0.165(11) Uani 0.3 1 d D U P C 1
H11A H 0.022137 0.758588 0.788995 0.247 Uiso 0.3 1 d DR U P C 1
H11B H -0.118789 0.772744 0.799089 0.247 Uiso 0.3 1 d DR U P C 1
O11B O -0.0427(8) 0.8032(8) 0.7032(8) 0.088(2) Uani 0.7 1 d D U P D 2
H11C H 0.032678 0.749528 0.735937 0.132 Uiso 0.7 1 d DR U P D 2
H11D H -0.014260 0.798893 0.628583 0.132 Uiso 0.7 1 d DR U P D 2
O12A O 0.198(6) 1.014(5) 0.697(4) 0.110(18) Uani 0.25 1 d D . P E 1
H12A H 0.217655 1.083931 0.666291 0.165 Uiso 0.25 1 d DR U P E 1
H12B H 0.122505 1.054604 0.745795 0.165 Uiso 0.25 1 d DR U P E 1
O12B O 0.206(3) 1.038(3) 0.659(3) 0.040(5) Uani 0.25 1 d D . P F 2
H12C H 0.221194 0.958928 0.695204 0.060 Uiso 0.25 1 d DR U P F 2
H12D H 0.232899 1.087198 0.706023 0.060 Uiso 0.25 1 d DR U P F 2
O13A O 0.4637(15) 0.9746(12) 0.0820(10) 0.099(4) Uani 0.5 1 d D U P G 1
H13A H 0.471101 0.996902 0.008580 0.148 Uiso 0.5 1 d DR U P G 1
H13B H 0.455539 1.045466 0.126595 0.148 Uiso 0.5 1 d DR U P G 1
O13B O 0.635(3) 0.962(3) 0.1452(19) 0.236(11) Uani 0.5 1 d D U P H 2
H13C H 0.589424 1.037964 0.108135 0.353 Uiso 0.5 1 d DR U P H 2
H13D H 0.578555 0.915149 0.148783 0.353 Uiso 0.5 1 d DR U P H 2
O14A O 0.7261(16) 1.0335(16) 0.0305(16) 0.198(6) Uani 0.7 1 d D U P I 1
H14A H 0.740556 1.045295 -0.044548 0.297 Uiso 0.7 1 d DR U P I 1
H14B H 0.718643 1.112298 0.062801 0.297 Uiso 0.7 1 d DR U P I 1
O14B O 0.819(5) 1.287(5) 0.139(5) 0.21(2) Uani 0.3 1 d D U P J 2
H14C H 0.833147 1.219056 0.088845 0.322 Uiso 0.3 1 d DR U P J 2
H14D H 0.789350 1.362916 0.098163 0.322 Uiso 0.3 1 d DR U P J 2
O15 O 0.088(2) 0.6635(19) 0.8855(18) 0.163(8) Uani 0.5 1 d D . P . .
H15A H 0.161087 0.668925 0.841817 0.245 Uiso 0.5 1 d DR U P . .
H15B H 0.061183 0.607957 0.846062 0.245 Uiso 0.5 1 d DR U P . .
O16A O 0.759(3) 0.205(3) 0.235(2) 0.203(10) Uani 0.5 1 d D U P K 1
H16A H 0.764716 0.130640 0.196449 0.305 Uiso 0.5 1 d DR U P K 1
H16B H 0.668296 0.257017 0.242987 0.305 Uiso 0.5 1 d DR U P K 1
O16B O 0.705(5) 0.218(6) 0.151(4) 0.40(2) Uani 0.5 1 d D U P L 2
H16C H 0.634608 0.299215 0.159593 0.597 Uiso 0.5 1 d DR U P L 2
H16D H 0.740107 0.202330 0.218394 0.597 Uiso 0.5 1 d DR U P L 2
C1 C 0.3833(5) 0.5312(4) 0.0953(4) 0.0255(8) Uani 1 1 d . . . . .
C2 C 0.3966(5) 0.4291(5) 0.0063(4) 0.0282(9) Uani 1 1 d . . . . .
C3 C 0.5089(5) 0.3908(4) -0.0877(4) 0.0261(9) Uani 1 1 d . . . . .
C4 C 0.4807(4) 0.8646(4) 0.5025(4) 0.0244(8) Uani 1 1 d . . . . .
C5 C 0.5650(5) 0.8889(4) 0.5849(4) 0.0284(9) Uani 1 1 d . . . . .
C6 C 0.5880(4) 1.0183(4) 0.5883(4) 0.0244(8) Uani 1 1 d . . . . .
C7 C 0.1294(4) 0.5303(4) 0.5092(4) 0.0247(8) Uani 1 1 d . . . . .
C8 C 0.1017(4) 0.4351(5) 0.5894(4) 0.0275(9) Uani 1 1 d . . . . .
C9 C -0.0209(4) 0.3970(4) 0.5828(4) 0.0245(8) Uani 1 1 d . . . . .

loop_
_atom_site_aniso_label
_atom_site_aniso_U_11
_atom_site_aniso_U_22
_atom_site_aniso_U_33
_atom_site_aniso_U_23
_atom_site_aniso_U_13
_atom_site_aniso_U_12
Nd1 0.02271(11) 0.01996(11) 0.02278(12) -0.00043(7) -0.00335(8) -0.01213(8)
Cl1 0.0510(7) 0.0582(8) 0.0360(6) -0.0064(5) -0.0003(5) -0.0425(6)
Cl2 0.0610(8) 0.0307(6) 0.0450(7) 0.0151(5) -0.0278(6) -0.0252(6)
Cl3 0.0392(6) 0.0637(8) 0.0476(7) 0.0262(6) -0.0228(5) -0.0318(6)
O1 0.0331(17) 0.0461(19) 0.0291(16) -0.0111(14) 0.0034(13) -0.0226(15)
O2 0.0408(18) 0.0303(16) 0.0277(16) -0.0053(12) -0.0014(13) -0.0215(14)
O3 0.0343(16) 0.0208(14) 0.0351(16) 0.0026(12) -0.0109(13) -0.0175(13)
O4 0.0447(19) 0.0285(16) 0.0359(17) 0.0047(13) -0.0183(14) -0.0224(14)
O5 0.0259(15) 0.0335(16) 0.0349(16) 0.0075(13) -0.0065(12) -0.0190(13)
O6 0.0296(16) 0.0331(16) 0.0352(17) 0.0086(13) -0.0054(13) -0.0180(13)
O7 0.0302(16) 0.0263(15) 0.0397(18) 0.0045(13) -0.0095(13) -0.0139(13)
O8 0.055(2) 0.043(2) 0.071(3) 0.019(2) -0.036(2) -0.025(2)
O9 0.043(2) 0.042(2) 0.047(2) -0.0099(17) 0.0051(17) -0.0066(17)
O10A 0.101(9) 0.104(9) 0.076(7) 0.028(7) -0.046(7) -0.075(8)
O10B 0.17(2) 0.25(2) 0.19(2) 0.001(15) -0.077(15) -0.068(15)
O11A 0.174(19) 0.163(18) 0.188(19) 0.026(15) -0.035(15) -0.095(15)
O11B 0.069(5) 0.073(5) 0.113(6) 0.016(5) 0.007(4) -0.021(4)
O12A 0.09(2) 0.07(2) 0.18(5) -0.01(3) -0.01(3) -0.042(16)
O12B 0.030(9) 0.037(11) 0.054(10) -0.012(9) 0.003(7) -0.016(8)
O13A 0.140(10) 0.065(6) 0.087(7) -0.004(5) 0.016(7) -0.040(6)
O13B 0.274(19) 0.231(17) 0.147(14) -0.035(13) -0.045(14) -0.026(14)
O14A 0.182(12) 0.186(12) 0.252(14) 0.072(11) -0.015(10) -0.103(10)
O14B 0.22(2) 0.21(2) 0.21(2) 0.014(10) -0.029(10) -0.078(12)
O15 0.166(18) 0.114(13) 0.166(17) 0.029(12) -0.042(14) 0.001(13)
O16A 0.203(10) 0.203(10) 0.203(10) 0.004(2) -0.019(2) -0.076(4)
O16B 0.40(2) 0.40(2) 0.40(2) 0.009(2) -0.040(3) -0.150(10)
C1 0.027(2) 0.027(2) 0.026(2) 0.0007(16) -0.0039(16) -0.0140(17)
C2 0.034(2) 0.033(2) 0.026(2) -0.0018(17) -0.0036(17) -0.0217(19)
C3 0.032(2) 0.027(2) 0.025(2) 0.0016(16) -0.0076(17) -0.0155(18)
C4 0.026(2) 0.0194(19) 0.029(2) 0.0003(15) -0.0021(16) -0.0102(16)
C5 0.036(2) 0.0207(19) 0.036(2) 0.0070(17) -0.0136(19) -0.0165(18)
C6 0.028(2) 0.0221(19) 0.026(2) -0.0013(16) -0.0045(16) -0.0123(17)
C7 0.0221(19) 0.026(2) 0.029(2) -0.0009(16) -0.0022(16) -0.0122(17)
C8 0.022(2) 0.034(2) 0.033(2) 0.0087(18) -0.0079(17) -0.0164(18)
C9 0.0230(19) 0.026(2) 0.027(2) 0.0004(16) -0.0010(16) -0.0115(17)

loop_
_atom_type_symbol
_atom_type_description
_atom_type_scat_dispersion_real
_atom_type_scat_dispersion_imag
_atom_type_scat_source
C C 0.0033 0.0016 'International Tables Vol C Tables 4.2.6.8 and 6.1.1.4'
H H 0.0000 0.0000 'International Tables Vol C Tables 4.2.6.8 and 6.1.1.4'
Cl Cl 0.1484 0.1585 'International Tables Vol C Tables 4.2.6.8 and 6.1.1.4'
O O 0.0106 0.0060 'International Tables Vol C Tables 4.2.6.8 and 6.1.1.4'
Nd Nd -0.1943 3.0179 'International Tables Vol C Tables 4.2.6.8 and 6.1.1.4'

loop_
_geom_angle_atom_site_label_1
_geom_angle_atom_site_label_2
_geom_angle_atom_site_label_3
_geom_angle
_geom_angle_site_symmetry_1
_geom_angle_site_symmetry_3
_geom_angle_publ_flag
O1 Nd1 O2 64.20(10) . 2_665 ?
O1 Nd1 O3 141.66(10) . . ?
O1 Nd1 O4 129.91(11) . 2_676 ?
O1 Nd1 O5 92.27(10) . . ?
O1 Nd1 O6 67.90(10) . 2_566 ?
O1 Nd1 O7 72.45(10) . . ?
O1 Nd1 O8 78.21(12) . . ?
O1 Nd1 O9 141.75(12) . . ?
O2 Nd1 O3 94.59(10) 2_665 . ?
O2 Nd1 O4 73.27(10) 2_665 2_676 ?
O2 Nd1 O5 137.78(10) 2_665 . ?
O2 Nd1 O6 127.08(10) 2_665 2_566 ?
O2 Nd1 O7 69.75(10) 2_665 . ?
O2 Nd1 O9 146.83(12) 2_665 . ?
O3 Nd1 O4 63.50(9) . 2_676 ?
O3 Nd1 O5 82.91(9) . . ?
O3 Nd1 O6 137.94(10) . 2_566 ?
O3 Nd1 O7 70.19(9) . . ?
O3 Nd1 O9 72.51(11) . . ?
O4 Nd1 O6 128.18(10) 2_676 2_566 ?
O4 Nd1 O7 116.55(10) 2_676 . ?
O4 Nd1 O9 73.65(12) 2_676 . ?
O5 Nd1 O4 137.80(10) . 2_676 ?
O5 Nd1 O6 63.10(9) . 2_566 ?
O5 Nd1 O7 69.85(10) . . ?
O5 Nd1 O9 72.28(12) . . ?
O6 Nd1 O7 115.27(10) 2_566 . ?
O6 Nd1 O9 73.94(12) 2_566 . ?
O8 Nd1 O2 78.64(13) . 2_665 ?
O8 Nd1 O3 131.14(10) . . ?
O8 Nd1 O4 68.30(11) . 2_676 ?
O8 Nd1 O5 132.97(12) . . ?
O8 Nd1 O6 70.78(11) . 2_566 ?
O8 Nd1 O7 143.76(13) . . ?
O8 Nd1 O9 87.17(14) . . ?
O9 Nd1 O7 129.07(11) . . ?
C1 O1 Nd1 122.3(3) . . ?
C3 O2 Nd1 120.6(3) . 2_665 ?
C4 O3 Nd1 122.9(3) . . ?
C6 O4 Nd1 122.4(3) . 2_676 ?
C7 O5 Nd1 122.9(3) . . ?
C9 O6 Nd1 121.6(3) . 2_566 ?
Nd1 O7 H7A 117(3) . . ?
Nd1 O7 H7B 117(3) . . ?
H7A O7 H7B 106(4) . . ?
Nd1 O8 H8A 123(3) . . ?
Nd1 O8 H8B 124(3) . . ?
H8A O8 H8B 111(4) . . ?
Nd1 O9 H9A 122(3) . . ?
Nd1 O9 H9B 123(3) . . ?
H9A O9 H9B 108(4) . . ?
H10A O10A H10B 104.3 . . ?
H10C O10B H10D 104.3 . . ?
H11A O11A H11B 104.6 . . ?
H11C O11B H11D 104.7 . . ?
H12A O12A H12B 104.5 . . ?
H12C O12B H12D 104.3 . . ?
H13A O13A H13B 109.4 . . ?
H13C O13B H13D 104.4 . . ?
H14A O14A H14B 104.4 . . ?
H14C O14B H14D 104.4 . . ?
O15 O14B H14C 108.5 2_676 . ?
O15 O14B H14D 66.9 2_676 . ?
O15 O14B H15A 41(3) 2_676 2_676 ?
O15 O14B O16B 172(6) 2_676 1_565 ?
O16B O14B H14C 64.3 1_565 . ?
O16B O14B H14D 110.1 1_565 . ?
H11A O15 H15A 76.2 . . ?
H11A O15 H15B 79.8 . . ?
O14B O15 H15A 27.5 2_676 . ?
O14B O15 H15B 131.7 2_676 . ?
H15A O15 H15B 104.6 . . ?
H16A O16A H16B 104.4 . . ?
H16C O16B H16D 104.8 . . ?
O1 C1 C2 124.7(4) . . ?
O1 C1 C3 115.7(4) . 2_665 ?
C2 C1 C3 119.6(4) . 2_665 ?
C1 C2 Cl1 118.4(3) . . ?
C3 C2 Cl1 119.6(3) . . ?
C3 C2 C1 122.0(4) . . ?
O2 C3 C1 115.7(4) . 2_665 ?
O2 C3 C2 126.0(4) . . ?
C2 C3 C1 118.3(3) . 2_665 ?
O3 C4 C5 125.8(4) . . ?
O3 C4 C6 115.0(3) . 2_676 ?
C5 C4 C6 119.2(3) . 2_676 ?
C4 C5 Cl2 119.1(3) . . ?
C4 C5 C6 121.6(4) . . ?
C6 C5 Cl2 119.3(3) . . ?
O4 C6 C4 116.1(3) . 2_676 ?
O4 C6 C5 124.7(4) . . ?
C5 C6 C4 119.2(3) . 2_676 ?
O5 C7 C8 125.0(4) . . ?
O5 C7 C9 115.2(4) . 2_566 ?
C8 C7 C9 119.8(3) . 2_566 ?
C7 C8 Cl3 119.7(3) . . ?
C7 C8 C9 120.8(4) . . ?
C9 C8 Cl3 119.5(3) . . ?
O6 C9 C7 116.2(4) . 2_566 ?
O6 C9 C8 124.4(4) . . ?
C8 C9 C7 119.4(4) . 2_566 ?

loop_
_geom_bond_atom_site_label_1
_geom_bond_atom_site_label_2
_geom_bond_distance
_geom_bond_site_symmetry_2
_geom_bond_publ_flag
Nd1 O1 2.451(3) . ?
Nd1 O2 2.483(3) 2_665 ?
Nd1 O3 2.484(3) . ?
Nd1 O4 2.492(3) 2_676 ?
Nd1 O5 2.489(3) . ?
Nd1 O6 2.518(3) 2_566 ?
Nd1 O7 2.557(3) . ?
Nd1 O8 2.458(3) . ?
Nd1 O9 2.520(3) . ?
Cl1 C2 1.733(4) . ?
Cl2 C5 1.731(4) . ?
Cl3 C8 1.725(4) . ?
O1 C1 1.247(5) . ?
O2 C3 1.254(5) . ?
O3 C4 1.264(5) . ?
O4 C6 1.250(5) . ?
O5 C7 1.266(5) . ?
O6 C9 1.249(5) . ?
O7 H7A 0.839(19) . ?
O7 H7B 0.839(19) . ?
O8 H8A 0.838(19) . ?
O8 H8B 0.824(19) . ?
O9 H9A 0.837(19) . ?
O9 H9B 0.826(19) . ?
O10A H10A 0.8456 . ?
O10A H10B 0.8494 . ?
O10B H10C 0.8492 . ?
O10B H10D 0.8457 . ?
O11A H11A 0.8461 . ?
O11A H11B 0.8475 . ?
O11B H11C 0.8498 . ?
O11B H11D 0.8467 . ?
O12A H12A 0.8477 . ?
O12A H12B 0.8456 . ?
O12B H12C 0.8487 . ?
O12B H12D 0.8471 . ?
O13A H13A 0.8481 . ?
O13A H13B 0.8462 . ?
O13B H13C 0.8496 . ?
O13B H13D 0.8470 . ?
O14A H14A 0.8476 . ?
O14A H14B 0.8464 . ?
O14B H14C 0.8461 . ?
O14B H14D 0.8493 . ?
O14B O15 1.20(4) 2_676 ?
O14B H15A 0.60(5) 2_676 ?
O14B O16B 1.53(6) 1_565 ?
O15 H11A 1.4567 . ?
O15 H15A 0.8462 . ?
O15 H15B 0.8470 . ?
O16A H16A 0.8463 . ?
O16A H16B 0.8476 . ?
O16B H16C 0.8476 . ?
O16B H16D 0.8493 . ?
C1 C2 1.396(6) . ?
C1 C3 1.536(6) 2_665 ?
C2 C3 1.393(6) . ?
C4 C5 1.381(6) . ?
C4 C6 1.533(6) 2_676 ?
C5 C6 1.398(5) . ?
C7 C8 1.379(6) . ?
C7 C9 1.527(6) 2_566 ?
C8 C9 1.410(6) . ?

loop_
_geom_torsion_atom_site_label_1
_geom_torsion_atom_site_label_2
_geom_torsion_atom_site_label_3
_geom_torsion_atom_site_label_4
_geom_torsion
_geom_torsion_site_symmetry_1
_geom_torsion_site_symmetry_2
_geom_torsion_site_symmetry_3
_geom_torsion_site_symmetry_4
_geom_torsion_publ_flag
Nd1 O1 C1 C2 172.4(3) . . . . ?
Nd1 O1 C1 C3 -8.1(5) . . . 2_665 ?
Nd1 O2 C3 C1 -11.2(5) 2_665 . . 2_665 ?
Nd1 O2 C3 C2 169.1(3) 2_665 . . . ?
Nd1 O3 C4 C5 177.3(3) . . . . ?
Nd1 O3 C4 C6 -2.2(5) . . . 2_676 ?
Nd1 O4 C6 C4 -2.3(5) 2_676 . . 2_676 ?
Nd1 O4 C6 C5 176.6(3) 2_676 . . . ?
Nd1 O5 C7 C8 175.9(3) . . . . ?
Nd1 O5 C7 C9 -3.9(5) . . . 2_566 ?
Nd1 O6 C9 C7 -10.4(5) 2_566 . . 2_566 ?
Nd1 O6 C9 C8 169.8(3) 2_566 . . . ?
Cl1 C2 C3 O2 -1.7(6) . . . . ?
Cl1 C2 C3 C1 178.7(3) . . . 2_665 ?
Cl2 C5 C6 O4 1.7(6) . . . . ?
Cl2 C5 C6 C4 -179.4(3) . . . 2_676 ?
Cl3 C8 C9 O6 -2.4(6) . . . . ?
Cl3 C8 C9 C7 177.8(3) . . . 2_566 ?
O1 C1 C2 Cl1 0.8(6) . . . . ?
O1 C1 C2 C3 -178.0(4) . . . . ?
O3 C4 C5 Cl2 0.0(6) . . . . ?
O3 C4 C5 C6 -178.8(4) . . . . ?
O5 C7 C8 Cl3 2.5(6) . . . . ?
O5 C7 C8 C9 -175.7(4) . . . . ?
C1 C2 C3 O2 177.2(4) . . . . ?
C1 C2 C3 C1 -2.5(7) . . . 2_665 ?
C3 C1 C2 Cl1 -178.6(3) 2_665 . . . ?
C3 C1 C2 C3 2.5(7) 2_665 . . . ?
C4 C5 C6 O4 -179.5(4) . . . . ?
C4 C5 C6 C4 -0.6(7) . . . 2_676 ?
C6 C4 C5 Cl2 179.4(3) 2_676 . . . ?
C6 C4 C5 C6 0.6(7) 2_676 . . . ?
C7 C8 C9 O6 175.8(4) . . . . ?
C7 C8 C9 C7 -4.1(7) . . . 2_566 ?
C9 C7 C8 Cl3 -177.7(3) 2_566 . . . ?
C9 C7 C8 C9 4.1(7) 2_566 . . . ?
